data_1555151
loop_
_publ_author_name
'Sinai, \'Ad\'am'
'Vangel, D\'ora'
'G\'ati, Tam\'as'
'Bombicz, Petra'
'Nov\'ak, Zolt\'an'

_publ_section_title
;
 Utilization of Copper-Catalyzed Carboarylation-Ring Closure for the
 Synthesis of New Oxazoline Derivatives.
;
_journal_issue 17
_journal_name_full 'Organic letters'
_journal_page_first 4136
_journal_page_last 4139
_journal_paper_doi 10.1021/acs.orglett.5b01860
_journal_volume 17
_journal_year 2015
_chemical_formula_moiety 'C21 H23 N O'
_chemical_formula_sum 'C21 H23 N O'
_chemical_formula_weight 305.40
_chemical_melting_point 387
_chemical_name_systematic
;
(E)-2-tert-butyl-5-((4-methylphenyl)(phenyl)methylene)
-4,5-dihydrooxazole
;
_space_group_crystal_system monoclinic
_space_group_IT_number 14
_space_group_name_Hall '-P 2ybc'
_space_group_name_H-M_alt 'P 1 21/c 1'
_atom_sites_solution_hydrogens difmap
_atom_sites_solution_primary direct
_atom_sites_solution_secondary difmap
_audit_creation_method SHELXL-2013
_cell_angle_alpha 90
_cell_angle_beta 106.943(2)
_cell_angle_gamma 90
_cell_formula_units_Z 4
_cell_length_a 9.1308(9)
_cell_length_b 14.0389(16)
_cell_length_c 14.7904(17)
_cell_measurement_reflns_used 3516
_cell_measurement_temperature 294(1)
_cell_measurement_theta_max 35.5904
_cell_measurement_theta_min 2.0536
_cell_volume 1813.6(3)
_computing_cell_refinement 'CrystalClear (Rigaku/MSC Inc., 2006)'
_computing_data_collection 'CrystalClear (Rigaku/MSC Inc., 2006)'
_computing_data_reduction 'CrystalClear (Rigaku/MSC Inc., 2006)'
_computing_structure_refinement 'SHELXL-2013 (Sheldrick, 2013)'
_computing_structure_solution 'SHELXS-97 (Sheldrick, 1997)'
_diffrn_ambient_temperature 294(2)
_diffrn_detector_area_resol_mean 10.0000
_diffrn_measured_fraction_theta_full 0.965
_diffrn_measured_fraction_theta_max 0.986
_diffrn_measurement_device_type RAXIS-RAPID
_diffrn_measurement_method dtprofit.ref
_diffrn_radiation_monochromator graphite
_diffrn_radiation_source 'fine-focus sealed tube'
_diffrn_radiation_type MoK\a
_diffrn_radiation_wavelength 0.71073
_diffrn_reflns_av_R_equivalents 0.0646
_diffrn_reflns_av_unetI/netI 0.0473
_diffrn_reflns_Laue_measured_fraction_full 0.965
_diffrn_reflns_Laue_measured_fraction_max 0.986
_diffrn_reflns_limit_h_max 10
_diffrn_reflns_limit_h_min -10
_diffrn_reflns_limit_k_max 16
_diffrn_reflns_limit_k_min -16
_diffrn_reflns_limit_l_max 17
_diffrn_reflns_limit_l_min -17
_diffrn_reflns_number 14614
_diffrn_reflns_point_group_measured_fraction_full 0.965
_diffrn_reflns_point_group_measured_fraction_max 0.986
_diffrn_reflns_theta_full 25.242
_diffrn_reflns_theta_max 25.025
_diffrn_reflns_theta_min 3.133
_exptl_absorpt_coefficient_mu 0.068
_exptl_absorpt_correction_T_max 0.9842
_exptl_absorpt_correction_T_min 0.9766
_exptl_absorpt_correction_type numerical
_exptl_absorpt_process_details
;
 T.Higashi, Numerical Absorption Correction, NUMABS, 2002
;
_exptl_crystal_colour colourless
_exptl_crystal_density_diffrn 1.118
_exptl_crystal_description prism
_exptl_crystal_F_000 656
_exptl_crystal_size_max 0.280
_exptl_crystal_size_mid 0.250
_exptl_crystal_size_min 0.150
_refine_diff_density_max 0.147
_refine_diff_density_min -0.197
_refine_diff_density_rms 0.040
_refine_ls_extinction_coef 0.004(3)
_refine_ls_extinction_expression Fc^*^=kFc[1+0.001xFc^2^\l^3^/sin(2\q)]^-1/4^
_refine_ls_extinction_method SHELXL
_refine_ls_goodness_of_fit_ref 0.996
_refine_ls_hydrogen_treatment constr
_refine_ls_matrix_type full
_refine_ls_number_parameters 213
_refine_ls_number_reflns 3156
_refine_ls_number_restraints 0
_refine_ls_restrained_S_all 0.996
_refine_ls_R_factor_all 0.1242
_refine_ls_R_factor_gt 0.0694
_refine_ls_shift/su_max 0.000
_refine_ls_shift/su_mean 0.000
_refine_ls_structure_factor_coef Fsqd
_refine_ls_weighting_details 'w=1/[\s^2^(Fo^2^)+(0.1213P)^2^] where P=(Fo^2^+2Fc^2^)/3'
_refine_ls_weighting_scheme calc
_refine_ls_wR_factor_gt 0.1791
_refine_ls_wR_factor_ref 0.2182
_reflns_Friedel_coverage 0.000
_reflns_number_gt 1684
_reflns_number_total 3156
_reflns_threshold_expression 'I > 2\s(I)'
_cod_data_source_file ol5b01860_si_001.cif
_cod_data_source_block D:\PETRA2014\NOVAKZoltan\SIA366\ref\ref1
_cod_original_sg_symbol_H-M 'P 21/c'
_cod_database_code 1555151
_shelx_space_group_comment
;
The symmetry employed for this shelxl refinement is uniquely defined
by the following loop, which should always be used as a source of
symmetry information in preference to the above space-group names.
They are only intended as comments.
;
_shelx_estimated_absorpt_t_min 0.981
_shelx_estimated_absorpt_t_max 0.990
_shelxl_version_number 2013-4

loop_
_space_group_symop_operation_xyz
'x, y, z'
'-x, y+1/2, -z+1/2'
'-x, -y, -z'
'x, -y-1/2, z-1/2'

loop_
_atom_site_label
_atom_site_type_symbol
_atom_site_fract_x
_atom_site_fract_y
_atom_site_fract_z
_atom_site_U_iso_or_equiv
_atom_site_adp_type
_atom_site_occupancy
_atom_site_site_symmetry_order
_atom_site_calc_flag
_atom_site_refinement_flags_posn
_atom_site_refinement_flags_adp
N1 N 0.3475(3) 0.34960(18) 0.21567(18) 0.0784(8) Uani 1 1 d . .
C2 C 0.3746(3) 0.4368(2) 0.23306(19) 0.0686(8) Uani 1 1 d . .
O3 O 0.4884(2) 0.47730(13) 0.20010(13) 0.0740(6) Uani 1 1 d . .
C4 C 0.5438(3) 0.4039(2) 0.1558(2) 0.0685(8) Uani 1 1 d . .
C5 C 0.4520(4) 0.3169(2) 0.1637(2) 0.0765(9) Uani 1 1 d . .
H5A H 0.3956 0.2935 0.1016 0.092 Uiso 1 1 calc R U
H5B H 0.5180 0.2666 0.1978 0.092 Uiso 1 1 calc R U
C6 C 0.6566(3) 0.41690(19) 0.11594(18) 0.0642(8) Uani 1 1 d . .
C7 C 0.7338(3) 0.5088(2) 0.11253(19) 0.0640(8) Uani 1 1 d . .
C8 C 0.7478(3) 0.5804(2) 0.1798(2) 0.0737(8) Uani 1 1 d . .
H8 H 0.7115 0.5699 0.2315 0.088 Uiso 1 1 calc R U
C9 C 0.8148(4) 0.6667(2) 0.1709(2) 0.0818(9) Uani 1 1 d . .
H9 H 0.8216 0.7140 0.2160 0.098 Uiso 1 1 calc R U
C10 C 0.8717(4) 0.6834(2) 0.0957(3) 0.0890(10) Uani 1 1 d . .
H10 H 0.9165 0.7416 0.0895 0.107 Uiso 1 1 calc R U
C11 C 0.8612(4) 0.6129(2) 0.0300(2) 0.0866(10) Uani 1 1 d . .
H11 H 0.9007 0.6231 -0.0205 0.104 Uiso 1 1 calc R U
C12 C 0.7932(3) 0.5276(2) 0.0377(2) 0.0768(9) Uani 1 1 d . .
H12 H 0.7866 0.4811 -0.0081 0.092 Uiso 1 1 calc R U
C13 C 0.7007(3) 0.3331(2) 0.06711(19) 0.0649(8) Uani 1 1 d . .
C14 C 0.8431(3) 0.2908(2) 0.1007(2) 0.0750(9) Uani 1 1 d . .
H14 H 0.9119 0.3135 0.1559 0.090 Uiso 1 1 calc R U
C15 C 0.8848(4) 0.2151(2) 0.0533(2) 0.0799(9) Uani 1 1 d . .
H15 H 0.9812 0.1878 0.0774 0.096 Uiso 1 1 calc R U
C16 C 0.7866(4) 0.1794(2) -0.0284(2) 0.0776(9) Uani 1 1 d . .
C17 C 0.6442(4) 0.2212(2) -0.0619(2) 0.0803(9) Uani 1 1 d . .
H17 H 0.5753 0.1981 -0.1169 0.096 Uiso 1 1 calc R U
C18 C 0.6025(4) 0.2969(2) -0.0148(2) 0.0745(8) Uani 1 1 d . .
H18 H 0.5059 0.3239 -0.0389 0.089 Uiso 1 1 calc R U
C19 C 0.8337(5) 0.0980(2) -0.0809(3) 0.1102(13) Uani 1 1 d . .
H19A H 0.9422 0.0880 -0.0565 0.165 Uiso 1 1 calc R U
H19B H 0.8082 0.1132 -0.1470 0.165 Uiso 1 1 calc R U
H19C H 0.7807 0.0411 -0.0726 0.165 Uiso 1 1 calc R U
C20 C 0.3034(4) 0.5060(2) 0.2853(2) 0.0759(9) Uani 1 1 d . .
C21 C 0.4294(5) 0.5449(3) 0.3695(2) 0.1093(13) Uani 1 1 d . .
H21A H 0.4729 0.4937 0.4117 0.164 Uiso 1 1 calc R U
H21B H 0.3867 0.5914 0.4021 0.164 Uiso 1 1 calc R U
H21C H 0.5077 0.5741 0.3473 0.164 Uiso 1 1 calc R U
C22 C 0.2345(5) 0.5883(3) 0.2212(3) 0.1159(14) Uani 1 1 d . .
H22A H 0.3121 0.6178 0.1987 0.174 Uiso 1 1 calc R U
H22B H 0.1939 0.6341 0.2557 0.174 Uiso 1 1 calc R U
H22C H 0.1538 0.5653 0.1684 0.174 Uiso 1 1 calc R U
C23 C 0.1834(6) 0.4552(3) 0.3197(4) 0.159(2) Uani 1 1 d . .
H23A H 0.1035 0.4323 0.2664 0.238 Uiso 1 1 calc R U
H23B H 0.1410 0.4986 0.3554 0.238 Uiso 1 1 calc R U
H23C H 0.2296 0.4024 0.3589 0.238 Uiso 1 1 calc R U

loop_
_atom_site_aniso_label
_atom_site_aniso_U_11
_atom_site_aniso_U_22
_atom_site_aniso_U_33
_atom_site_aniso_U_23
_atom_site_aniso_U_13
_atom_site_aniso_U_12
N1 0.0928(19) 0.0608(17) 0.0876(17) -0.0018(13) 0.0358(15) -0.0056(14)
C2 0.0746(19) 0.0623(19) 0.0718(18) 0.0023(15) 0.0258(16) -0.0011(15)
O3 0.0820(14) 0.0562(12) 0.0922(14) -0.0071(10) 0.0384(12) -0.0003(10)
C4 0.078(2) 0.0552(17) 0.0718(17) -0.0043(14) 0.0202(16) 0.0071(14)
C5 0.092(2) 0.0552(18) 0.089(2) -0.0035(15) 0.0354(19) 0.0015(15)
C6 0.0686(18) 0.0568(18) 0.0672(16) -0.0048(13) 0.0200(15) 0.0066(14)
C7 0.0622(17) 0.0579(18) 0.0702(17) -0.0015(14) 0.0164(15) 0.0033(13)
C8 0.074(2) 0.065(2) 0.0826(19) -0.0112(16) 0.0232(16) -0.0002(15)
C9 0.077(2) 0.067(2) 0.100(2) -0.0142(17) 0.0229(19) -0.0033(16)
C10 0.081(2) 0.067(2) 0.121(3) 0.006(2) 0.032(2) -0.0072(17)
C11 0.094(2) 0.077(2) 0.095(2) 0.0040(19) 0.037(2) -0.0052(18)
C12 0.083(2) 0.069(2) 0.0778(19) -0.0024(15) 0.0224(18) -0.0023(16)
C13 0.0697(19) 0.0567(17) 0.0679(17) 0.0001(14) 0.0196(15) 0.0013(14)
C14 0.071(2) 0.069(2) 0.0805(19) -0.0087(16) 0.0152(17) 0.0028(16)
C15 0.072(2) 0.071(2) 0.101(2) -0.0046(18) 0.0322(19) 0.0080(16)
C16 0.094(2) 0.0604(19) 0.087(2) -0.0111(17) 0.039(2) -0.0060(18)
C17 0.096(3) 0.073(2) 0.0711(18) -0.0138(16) 0.0228(18) -0.0069(18)
C18 0.077(2) 0.072(2) 0.0716(19) -0.0034(16) 0.0171(17) 0.0065(16)
C19 0.129(3) 0.085(3) 0.137(3) -0.033(2) 0.070(3) -0.004(2)
C20 0.083(2) 0.0666(19) 0.085(2) -0.0070(17) 0.0344(18) 0.0012(16)
C21 0.119(3) 0.112(3) 0.093(2) -0.021(2) 0.024(2) 0.021(2)
C22 0.137(4) 0.111(3) 0.102(3) 0.008(2) 0.038(3) 0.050(3)
C23 0.190(5) 0.113(3) 0.240(6) -0.057(4) 0.165(5) -0.048(3)

loop_
_atom_type_symbol
_atom_type_description
_atom_type_scat_dispersion_real
_atom_type_scat_dispersion_imag
_atom_type_scat_source
C C 0.0033 0.0016 'International Tables Vol C Tables 4.2.6.8 and 6.1.1.4'
H H 0.0000 0.0000 'International Tables Vol C Tables 4.2.6.8 and 6.1.1.4'
N N 0.0061 0.0033 'International Tables Vol C Tables 4.2.6.8 and 6.1.1.4'
O O 0.0106 0.0060 'International Tables Vol C Tables 4.2.6.8 and 6.1.1.4'

loop_
_geom_angle_atom_site_label_1
_geom_angle_atom_site_label_2
_geom_angle_atom_site_label_3
_geom_angle
C2 N1 C5 107.0(2)
N1 C2 O3 116.6(2)
N1 C2 C20 130.1(3)
O3 C2 C20 113.3(3)
C2 O3 C4 105.8(2)
C6 C4 O3 122.5(3)
C6 C4 C5 131.4(3)
O3 C4 C5 106.1(2)
N1 C5 C4 104.5(2)
C4 C6 C7 124.7(2)
C4 C6 C13 117.0(3)
C7 C6 C13 118.2(2)
C12 C7 C8 117.0(3)
C12 C7 C6 119.5(2)
C8 C7 C6 123.4(3)
C9 C8 C7 121.1(3)
C10 C9 C8 120.5(3)
C11 C10 C9 119.0(3)
C12 C11 C10 120.8(3)
C11 C12 C7 121.5(3)
C18 C13 C14 117.4(3)
C18 C13 C6 121.1(3)
C14 C13 C6 121.4(3)
C13 C14 C15 121.0(3)
C16 C15 C14 121.3(3)
C15 C16 C17 117.8(3)
C15 C16 C19 121.1(3)
C17 C16 C19 121.0(3)
C16 C17 C18 120.9(3)
C13 C18 C17 121.5(3)
C2 C20 C22 109.6(2)
C2 C20 C23 109.4(3)
C22 C20 C23 111.2(4)
C2 C20 C21 108.3(3)
C22 C20 C21 108.3(3)
C23 C20 C21 110.0(3)

loop_
_geom_bond_atom_site_label_1
_geom_bond_atom_site_label_2
_geom_bond_distance
N1 C2 1.261(4)
N1 C5 1.463(3)
C2 O3 1.391(3)
C2 C20 1.502(4)
O3 C4 1.393(3)
C4 C6 1.341(4)
C4 C5 1.504(4)
C6 C7 1.477(4)
C6 C13 1.496(4)
C7 C12 1.393(4)
C7 C8 1.394(4)
C8 C9 1.381(4)
C9 C10 1.378(4)
C10 C11 1.370(4)
C11 C12 1.369(4)
C13 C18 1.377(4)
C13 C14 1.383(4)
C14 C15 1.386(4)
C15 C16 1.372(4)
C16 C17 1.380(5)
C16 C19 1.513(4)
C17 C18 1.384(4)
C20 C22 1.511(4)
C20 C23 1.514(4)
C20 C21 1.529(5)
